data_4113376
loop_
_publ_author_name
'William J. Evans'
'Ga\"el Zucchi'
'Joseph W. Ziller'

_publ_section_title
;
 Dinitrogen Reduction by Tm(II), Dy(II), and Nd(II) with Simple Amide and
 Aryloxide Ligands
;
_journal_name_full 'Journal of the American Chemical Society'
_journal_page_first 10
_journal_page_last 11
_journal_paper_doi 10.1021/ja0211712
_journal_volume 125
_journal_year 2003
_chemical_formula_sum 'C88 H148 N2 Nd2 O12'
_chemical_formula_weight 1714.56
_chemical_name_systematic
; 
 ? 
;
_space_group_IT_number 2
_symmetry_cell_setting triclinic
_symmetry_space_group_name_Hall '-P 1'
_symmetry_space_group_name_H-M 'P -1'
_atom_sites_solution_hydrogens geom
_atom_sites_solution_primary direct
_atom_sites_solution_secondary difmap
_audit_creation_method SHELXTL
_cell_angle_alpha 74.0530(10)
_cell_angle_beta 82.6520(10)
_cell_angle_gamma 74.0600(10)
_cell_formula_units_Z 1
_cell_length_a 12.2314(9)
_cell_length_b 12.9321(10)
_cell_length_c 15.1594(11)
_cell_measurement_temperature 188(2)
_cell_volume 2213.4(3)
_computing_cell_refinement 'Bruker SMART/SAINT'
_computing_data_collection 'Bruker SMART'
_computing_data_reduction 'Bruker SHELXTL'
_computing_molecular_graphics 'Bruker SHELXTL'
_computing_publication_material 'Bruker SHELXTL'
_computing_structure_refinement 'Bruker SHELXTL'
_computing_structure_solution 'Bruker SHELXTL'
_diffrn_ambient_temperature 188(2)
_diffrn_measured_fraction_theta_full 0.946
_diffrn_measured_fraction_theta_max 0.946
_diffrn_measurement_device_type 'CCD area detector'
_diffrn_measurement_method 'omega scans'
_diffrn_radiation_monochromator graphite
_diffrn_radiation_source 'sealed tube'
_diffrn_radiation_type MoK\a
_diffrn_radiation_wavelength 0.71073
_diffrn_reflns_av_R_equivalents 0.0556
_diffrn_reflns_av_sigmaI/netI 0.0729
_diffrn_reflns_limit_h_max 16
_diffrn_reflns_limit_h_min -16
_diffrn_reflns_limit_k_max 17
_diffrn_reflns_limit_k_min -17
_diffrn_reflns_limit_l_max 20
_diffrn_reflns_limit_l_min -19
_diffrn_reflns_number 23690
_diffrn_reflns_theta_full 28.33
_diffrn_reflns_theta_max 28.33
_diffrn_reflns_theta_min 1.73
_diffrn_standards_decay_% '< 1.0'
_diffrn_standards_interval_count 'initial 50 frames recollected'
_diffrn_standards_number '50 frames'
_exptl_absorpt_coefficient_mu 1.217
_exptl_absorpt_correction_T_max 0.8107
_exptl_absorpt_correction_T_min 0.6417
_exptl_absorpt_correction_type numerical
_exptl_absorpt_process_details 'Bruker SADABS'
_exptl_crystal_colour 'pale blue'
_exptl_crystal_density_diffrn 1.286
_exptl_crystal_density_meas ?
_exptl_crystal_description irregular
_exptl_crystal_F_000 906
_exptl_crystal_size_max 0.40
_exptl_crystal_size_mid 0.19
_exptl_crystal_size_min 0.18
_refine_diff_density_max 1.383
_refine_diff_density_min -1.339
_refine_diff_density_rms 0.135
_refine_ls_extinction_method none
_refine_ls_goodness_of_fit_ref 1.052
_refine_ls_hydrogen_treatment constr
_refine_ls_matrix_type full
_refine_ls_number_parameters 419
_refine_ls_number_reflns 10463
_refine_ls_number_restraints 0
_refine_ls_restrained_S_all 1.052
_refine_ls_R_factor_all 0.0744
_refine_ls_R_factor_gt 0.0506
_refine_ls_shift/su_max 0.000
_refine_ls_shift/su_mean 0.000
_refine_ls_structure_factor_coef Fsqd
_refine_ls_weighting_details 'calc w=1/[\s^2^(Fo^2^)+(0.0574P)^2^+4.9196P] where P=(Fo^2^+2Fc^2^)/3'
_refine_ls_weighting_scheme calc
_refine_ls_wR_factor_gt 0.1181
_refine_ls_wR_factor_ref 0.1329
_reflns_number_gt 8306
_reflns_number_total 10463
_reflns_threshold_expression >2sigma(I)
_cod_data_source_file ja0211712_3.cif
_cod_data_source_block gz20
_cod_depositor_comments
;
The following automatic conversions were performed:

'_exptl_crystal_density_meas' value 'none' was changed to '?' - the
value is perceived as not measured.

Automatic conversion script
Id: cif_fix_values 3008 2015-01-20 13:52:24Z robertas 
;
_cod_database_code 4113376

loop_
_symmetry_equiv_pos_as_xyz
'x, y, z'
'-x, -y, -z'

loop_
_atom_site_label
_atom_site_type_symbol
_atom_site_fract_x
_atom_site_fract_y
_atom_site_fract_z
_atom_site_U_iso_or_equiv
_atom_site_adp_type
_atom_site_occupancy
_atom_site_symmetry_multiplicity
_atom_site_calc_flag
_atom_site_refinement_flags
Nd1 Nd 0.05681(2) 0.052162(19) 0.345899(16) 0.02254(8) Uani 1 1 d .
O1 O 0.1802(3) -0.1082(3) 0.3363(2) 0.0289(7) Uani 1 1 d .
O2 O -0.1079(3) 0.1683(3) 0.2969(2) 0.0287(7) Uani 1 1 d .
O3 O 0.1803(3) 0.1707(3) 0.3625(2) 0.0282(7) Uani 1 1 d .
O4 O 0.1231(3) 0.1196(3) 0.1761(2) 0.0348(8) Uani 1 1 d .
N1 N 0.0281(3) 0.0287(3) 0.5092(3) 0.0264(8) Uani 1 1 d .
C1 C 0.2468(4) -0.2120(4) 0.3474(3) 0.0298(10) Uani 1 1 d .
C2 C 0.2105(4) -0.2935(4) 0.3201(3) 0.0339(11) Uani 1 1 d .
C3 C 0.2777(5) -0.4021(4) 0.3391(4) 0.0448(13) Uani 1 1 d .
H3A H 0.2531 -0.4571 0.3219 0.054 Uiso 1 1 calc R
C4 C 0.3784(5) -0.4327(5) 0.3819(5) 0.0505(15) Uani 1 1 d .
H4A H 0.4215 -0.5079 0.3954 0.061 Uiso 1 1 calc R
C5 C 0.4161(5) -0.3524(4) 0.4049(4) 0.0415(12) Uani 1 1 d .
H5A H 0.4865 -0.3736 0.4334 0.050 Uiso 1 1 calc R
C6 C 0.3547(4) -0.2421(4) 0.3878(3) 0.0314(10) Uani 1 1 d .
C7 C 0.0976(5) -0.2660(4) 0.2732(4) 0.0398(12) Uani 1 1 d .
C8 C 0.0809(6) -0.3660(5) 0.2446(5) 0.0562(16) Uani 1 1 d .
H8A H 0.0084 -0.3446 0.2152 0.084 Uiso 1 1 calc R
H8B H 0.0802 -0.4277 0.2992 0.084 Uiso 1 1 calc R
H8C H 0.1435 -0.3891 0.2013 0.084 Uiso 1 1 calc R
C9 C 0.0958(6) -0.1720(5) 0.1851(4) 0.0514(15) Uani 1 1 d .
H9A H 0.1057 -0.1063 0.2003 0.077 Uiso 1 1 calc R
H9B H 0.0227 -0.1535 0.1571 0.077 Uiso 1 1 calc R
H9C H 0.1578 -0.1963 0.1418 0.077 Uiso 1 1 calc R
C10 C -0.0025(5) -0.2358(5) 0.3406(4) 0.0484(14) Uani 1 1 d .
H10A H 0.0036 -0.1719 0.3607 0.073 Uiso 1 1 calc R
H10B H -0.0014 -0.2992 0.3940 0.073 Uiso 1 1 calc R
H10C H -0.0741 -0.2169 0.3103 0.073 Uiso 1 1 calc R
C11 C 0.4002(4) -0.1566(4) 0.4150(4) 0.0341(11) Uani 1 1 d .
C12 C 0.5215(5) -0.2065(5) 0.4496(5) 0.0525(15) Uani 1 1 d .
H12A H 0.5211 -0.2698 0.5029 0.079 Uiso 1 1 calc R
H12B H 0.5471 -0.1499 0.4672 0.079 Uiso 1 1 calc R
H12C H 0.5734 -0.2316 0.4005 0.079 Uiso 1 1 calc R
C13 C 0.3255(5) -0.1163(5) 0.4939(4) 0.0410(12) Uani 1 1 d .
H13A H 0.2471 -0.0835 0.4753 0.061 Uiso 1 1 calc R
H13B H 0.3546 -0.0603 0.5093 0.061 Uiso 1 1 calc R
H13C H 0.3271 -0.1792 0.5478 0.061 Uiso 1 1 calc R
C14 C 0.4085(5) -0.0589(4) 0.3322(4) 0.0398(12) Uani 1 1 d .
H14A H 0.3331 -0.0235 0.3076 0.060 Uiso 1 1 calc R
H14B H 0.4615 -0.0861 0.2845 0.060 Uiso 1 1 calc R
H14C H 0.4361 -0.0046 0.3514 0.060 Uiso 1 1 calc R
C15 C -0.2103(4) 0.2373(4) 0.2774(3) 0.0280(10) Uani 1 1 d .
C16 C -0.2920(4) 0.2044(4) 0.2393(3) 0.0295(10) Uani 1 1 d .
C17 C -0.3992(4) 0.2767(5) 0.2233(4) 0.0395(12) Uani 1 1 d .
H17A H -0.4539 0.2549 0.1980 0.047 Uiso 1 1 calc R
C18 C -0.4285(5) 0.3793(5) 0.2431(4) 0.0473(14) Uani 1 1 d .
H18A H -0.5026 0.4267 0.2325 0.057 Uiso 1 1 calc R
C19 C -0.3491(4) 0.4118(4) 0.2783(4) 0.0387(12) Uani 1 1 d .
H19A H -0.3698 0.4826 0.2915 0.046 Uiso 1 1 calc R
C20 C -0.2395(4) 0.3452(4) 0.2953(3) 0.0314(10) Uani 1 1 d .
C21 C -0.2668(4) 0.0901(4) 0.2183(3) 0.0353(11) Uani 1 1 d .
C22 C -0.3643(5) 0.0775(5) 0.1708(4) 0.0499(14) Uani 1 1 d .
H22A H -0.4347 0.0887 0.2098 0.075 Uiso 1 1 calc R
H22B H -0.3455 0.0028 0.1606 0.075 Uiso 1 1 calc R
H22C H -0.3749 0.1329 0.1116 0.075 Uiso 1 1 calc R
C23 C -0.1605(5) 0.0707(5) 0.1530(4) 0.0490(14) Uani 1 1 d .
H23A H -0.0951 0.0776 0.1801 0.073 Uiso 1 1 calc R
H23B H -0.1737 0.1261 0.0940 0.073 Uiso 1 1 calc R
H23C H -0.1450 -0.0040 0.1432 0.073 Uiso 1 1 calc R
C24 C -0.2532(5) -0.0014(4) 0.3087(4) 0.0461(14) Uani 1 1 d .
H24A H -0.1916 0.0031 0.3417 0.069 Uiso 1 1 calc R
H24B H -0.2349 -0.0743 0.2951 0.069 Uiso 1 1 calc R
H24C H -0.3244 0.0086 0.3468 0.069 Uiso 1 1 calc R
C25 C -0.1551(4) 0.3887(4) 0.3333(4) 0.0337(11) Uani 1 1 d .
C26 C -0.1201(5) 0.3156(4) 0.4290(4) 0.0420(12) Uani 1 1 d .
H26A H -0.0878 0.2385 0.4255 0.063 Uiso 1 1 calc R
H26B H -0.1872 0.3195 0.4721 0.063 Uiso 1 1 calc R
H26C H -0.0631 0.3422 0.4503 0.063 Uiso 1 1 calc R
C27 C -0.2039(5) 0.5074(4) 0.3440(5) 0.0490(14) Uani 1 1 d .
H27A H -0.2277 0.5573 0.2844 0.074 Uiso 1 1 calc R
H27B H -0.1455 0.5315 0.3660 0.074 Uiso 1 1 calc R
H27C H -0.2697 0.5093 0.3883 0.074 Uiso 1 1 calc R
C28 C -0.0502(4) 0.3910(4) 0.2661(4) 0.0383(12) Uani 1 1 d .
H28A H -0.0740 0.4378 0.2055 0.057 Uiso 1 1 calc R
H28B H -0.0123 0.3153 0.2611 0.057 Uiso 1 1 calc R
H28C H 0.0028 0.4213 0.2887 0.057 Uiso 1 1 calc R
C29 C 0.1943(5) 0.1933(4) 0.4489(3) 0.0367(11) Uani 1 1 d .
H29A H 0.2562 0.1349 0.4827 0.044 Uiso 1 1 calc R
H29B H 0.1229 0.1971 0.4883 0.044 Uiso 1 1 calc R
C30 C 0.2235(4) 0.3034(4) 0.4212(4) 0.0352(11) Uani 1 1 d .
H30A H 0.2644 0.3134 0.4693 0.042 Uiso 1 1 calc R
H30B H 0.1545 0.3656 0.4078 0.042 Uiso 1 1 calc R
C31 C 0.2997(5) 0.2943(5) 0.3353(4) 0.0480(14) Uani 1 1 d .
H31A H 0.3007 0.3688 0.2952 0.058 Uiso 1 1 calc R
H31B H 0.3786 0.2528 0.3510 0.058 Uiso 1 1 calc R
C32 C 0.2462(4) 0.2318(4) 0.2893(3) 0.0344(11) Uani 1 1 d .
H32A H 0.1960 0.2840 0.2413 0.041 Uiso 1 1 calc R
H32B H 0.3057 0.1798 0.2606 0.041 Uiso 1 1 calc R
C33 C 0.0682(6) 0.2157(5) 0.1080(4) 0.0469(14) Uani 1 1 d .
H33A H 0.0994 0.2796 0.1049 0.056 Uiso 1 1 calc R
H33B H -0.0148 0.2363 0.1230 0.056 Uiso 1 1 calc R
C34 C 0.0922(6) 0.1832(7) 0.0178(4) 0.0639(19) Uani 1 1 d .
H34A H 0.0226 0.1730 -0.0021 0.077 Uiso 1 1 calc R
H34B H 0.1195 0.2409 -0.0306 0.077 Uiso 1 1 calc R
C35 C 0.1822(7) 0.0763(6) 0.0358(4) 0.0603(18) Uani 1 1 d .
H35A H 0.2451 0.0787 -0.0122 0.072 Uiso 1 1 calc R
H35B H 0.1503 0.0132 0.0374 0.072 Uiso 1 1 calc R
C36 C 0.2235(5) 0.0654(5) 0.1283(4) 0.0462(14) Uani 1 1 d .
H36A H 0.2512 -0.0136 0.1611 0.055 Uiso 1 1 calc R
H36B H 0.2855 0.1031 0.1218 0.055 Uiso 1 1 calc R
O5 O 0.2226(8) 0.4224(7) 0.0827(6) 0.126(3) Uiso 1 1 d .
C37 C 0.3287(12) 0.4350(11) 0.0702(10) 0.142(5) Uiso 1 1 d .
H37A H 0.3776 0.3785 0.0398 0.170 Uiso 1 1 calc R
H37B H 0.3591 0.4227 0.1307 0.170 Uiso 1 1 calc R
C38 C 0.3328(10) 0.5420(10) 0.0161(8) 0.117(4) Uiso 1 1 d .
H38A H 0.3892 0.5369 -0.0365 0.141 Uiso 1 1 calc R
H38B H 0.3539 0.5851 0.0532 0.141 Uiso 1 1 calc R
C39 C 0.2177(7) 0.5947(7) -0.0161(6) 0.077(2) Uiso 1 1 d .
H39A H 0.1824 0.6606 0.0083 0.092 Uiso 1 1 calc R
H39B H 0.2196 0.6180 -0.0841 0.092 Uiso 1 1 calc R
C40 C 0.1551(9) 0.5096(8) 0.0191(7) 0.094(3) Uiso 1 1 d .
H40A H 0.0814 0.5404 0.0494 0.112 Uiso 1 1 calc R
H40B H 0.1397 0.4822 -0.0318 0.112 Uiso 1 1 calc R
O6 O 0.3994(14) 0.1683(12) -0.0816(10) 0.219(5) Uiso 1 1 d .
C41 C 0.5060(18) 0.1301(17) -0.0589(14) 0.207(8) Uiso 1 1 d .
H41A H 0.5420 0.0641 -0.0830 0.249 Uiso 1 1 calc R
H41B H 0.5082 0.1067 0.0089 0.249 Uiso 1 1 calc R
C42 C 0.5685(13) 0.2120(12) -0.0945(11) 0.150(5) Uiso 1 1 d .
H42A H 0.5895 0.2367 -0.0441 0.180 Uiso 1 1 calc R
H42B H 0.6389 0.1821 -0.1291 0.180 Uiso 1 1 calc R
C43 C 0.4988(12) 0.2968(11) -0.1504(10) 0.136(4) Uiso 1 1 d .
H43A H 0.5352 0.3127 -0.2131 0.164 Uiso 1 1 calc R
H43B H 0.4822 0.3646 -0.1274 0.164 Uiso 1 1 calc R
C44 C 0.3910(13) 0.2640(12) -0.1519(11) 0.149(5) Uiso 1 1 d .
H44A H 0.3235 0.3229 -0.1407 0.179 Uiso 1 1 calc R
H44B H 0.3854 0.2493 -0.2117 0.179 Uiso 1 1 calc R

loop_
_atom_site_aniso_label
_atom_site_aniso_U_11
_atom_site_aniso_U_22
_atom_site_aniso_U_33
_atom_site_aniso_U_23
_atom_site_aniso_U_13
_atom_site_aniso_U_12
Nd1 0.02077(13) 0.02447(12) 0.02220(12) -0.00503(8) -0.00044(8) -0.00660(8)
O1 0.0268(17) 0.0283(16) 0.0314(17) -0.0090(13) -0.0022(13) -0.0049(13)
O2 0.0228(16) 0.0320(16) 0.0290(16) -0.0053(13) -0.0052(13) -0.0038(13)
O3 0.0279(17) 0.0325(16) 0.0254(16) -0.0053(13) -0.0001(13) -0.0120(13)
O4 0.038(2) 0.0435(19) 0.0238(16) -0.0043(14) 0.0014(14) -0.0173(16)
N1 0.0244(19) 0.0282(19) 0.0263(19) -0.0051(15) -0.0024(15) -0.0076(15)
C1 0.030(2) 0.030(2) 0.026(2) -0.0081(18) 0.0041(19) -0.0039(19)
C2 0.036(3) 0.032(2) 0.036(3) -0.011(2) 0.002(2) -0.010(2)
C3 0.052(4) 0.031(3) 0.052(3) -0.015(2) 0.003(3) -0.008(2)
C4 0.047(4) 0.032(3) 0.064(4) -0.014(3) 0.003(3) 0.003(2)
C5 0.027(3) 0.042(3) 0.048(3) -0.010(2) -0.005(2) 0.002(2)
C6 0.027(2) 0.031(2) 0.032(2) -0.0054(19) 0.0010(19) -0.0035(19)
C7 0.045(3) 0.040(3) 0.041(3) -0.018(2) -0.005(2) -0.013(2)
C8 0.063(4) 0.049(3) 0.072(4) -0.030(3) -0.015(3) -0.020(3)
C9 0.072(4) 0.047(3) 0.042(3) -0.009(3) -0.019(3) -0.020(3)
C10 0.034(3) 0.056(3) 0.063(4) -0.026(3) -0.006(3) -0.013(3)
C11 0.026(2) 0.037(3) 0.037(3) -0.006(2) -0.006(2) -0.006(2)
C12 0.033(3) 0.055(4) 0.067(4) -0.011(3) -0.015(3) -0.007(3)
C13 0.041(3) 0.044(3) 0.040(3) -0.011(2) -0.002(2) -0.013(2)
C14 0.033(3) 0.044(3) 0.045(3) -0.009(2) 0.000(2) -0.016(2)
C15 0.020(2) 0.033(2) 0.027(2) -0.0021(18) 0.0006(17) -0.0056(18)
C16 0.029(2) 0.035(2) 0.025(2) -0.0037(18) 0.0004(18) -0.013(2)
C17 0.026(3) 0.048(3) 0.041(3) 0.000(2) -0.007(2) -0.011(2)
C18 0.022(3) 0.044(3) 0.068(4) -0.008(3) -0.006(2) -0.001(2)
C19 0.031(3) 0.032(3) 0.050(3) -0.008(2) -0.003(2) -0.004(2)
C20 0.025(2) 0.033(2) 0.033(2) -0.0014(19) 0.0003(19) -0.0095(19)
C21 0.034(3) 0.048(3) 0.031(2) -0.015(2) 0.000(2) -0.017(2)
C22 0.044(3) 0.062(4) 0.054(4) -0.021(3) 0.001(3) -0.024(3)
C23 0.041(3) 0.068(4) 0.048(3) -0.030(3) 0.002(3) -0.016(3)
C24 0.053(4) 0.035(3) 0.053(3) -0.010(2) -0.010(3) -0.014(3)
C25 0.028(2) 0.029(2) 0.043(3) -0.007(2) -0.004(2) -0.0073(19)
C26 0.048(3) 0.041(3) 0.038(3) -0.009(2) -0.003(2) -0.012(2)
C27 0.044(3) 0.035(3) 0.070(4) -0.017(3) -0.006(3) -0.006(2)
C28 0.032(3) 0.037(3) 0.044(3) -0.004(2) 0.001(2) -0.013(2)
C29 0.042(3) 0.042(3) 0.032(3) -0.009(2) -0.007(2) -0.018(2)
C30 0.032(3) 0.034(3) 0.042(3) -0.013(2) -0.004(2) -0.010(2)
C31 0.050(3) 0.059(4) 0.047(3) -0.019(3) 0.009(3) -0.033(3)
C32 0.032(3) 0.036(3) 0.034(3) -0.004(2) 0.003(2) -0.014(2)
C33 0.063(4) 0.047(3) 0.028(3) 0.006(2) -0.007(3) -0.022(3)
C34 0.066(5) 0.096(5) 0.028(3) -0.014(3) 0.001(3) -0.021(4)
C35 0.085(5) 0.069(4) 0.033(3) -0.016(3) 0.007(3) -0.031(4)
C36 0.040(3) 0.067(4) 0.033(3) -0.016(3) 0.012(2) -0.019(3)

loop_
_atom_type_symbol
_atom_type_description
_atom_type_scat_dispersion_real
_atom_type_scat_dispersion_imag
_atom_type_scat_source
C C 0.0033 0.0016 'International Tables Vol C Tables 4.2.6.8 and 6.1.1.4'
H H 0.0000 0.0000 'International Tables Vol C Tables 4.2.6.8 and 6.1.1.4'
N N 0.0061 0.0033 'International Tables Vol C Tables 4.2.6.8 and 6.1.1.4'
O O 0.0106 0.0060 'International Tables Vol C Tables 4.2.6.8 and 6.1.1.4'
Nd Nd -0.1943 3.0179 'International Tables Vol C Tables 4.2.6.8 and 6.1.1.4'

loop_
_geom_angle_atom_site_label_1
_geom_angle_atom_site_label_2
_geom_angle_atom_site_label_3
_geom_angle
_geom_angle_site_symmetry_1
_geom_angle_site_symmetry_3
O2 Nd1 O1 143.78(12) . .
O2 Nd1 N1 93.30(12) . 2_556
O1 Nd1 N1 93.52(12) . 2_556
O2 Nd1 N1 101.70(12) . .
O1 Nd1 N1 101.85(12) . .
N1 Nd1 N1 30.00(17) 2_556 .
O2 Nd1 O3 106.32(11) . .
O1 Nd1 O3 103.91(11) . .
N1 Nd1 O3 111.95(11) 2_556 .
N1 Nd1 O3 81.95(11) . .
O2 Nd1 O4 82.14(11) . .
O1 Nd1 O4 83.92(11) . .
N1 Nd1 O4 168.01(11) 2_556 .
N1 Nd1 O4 161.92(12) . .
O3 Nd1 O4 80.02(10) . .
C1 O1 Nd1 168.8(3) . .
C15 O2 Nd1 173.6(3) . .
C29 O3 C32 108.5(3) . .
C29 O3 Nd1 124.3(3) . .
C32 O3 Nd1 127.1(3) . .
C33 O4 C36 105.2(4) . .
C33 O4 Nd1 128.2(3) . .
C36 O4 Nd1 126.6(3) . .
N1 N1 Nd1 75.2(3) 2_556 2_556
N1 N1 Nd1 74.8(3) 2_556 .
Nd1 N1 Nd1 150.00(17) 2_556 .
O1 C1 C2 120.2(4) . .
O1 C1 C6 120.4(4) . .
C2 C1 C6 119.3(4) . .
C3 C2 C1 118.6(5) . .
C3 C2 C7 119.2(5) . .
C1 C2 C7 122.2(4) . .
C4 C3 C2 122.2(5) . .
C3 C4 C5 119.2(5) . .
C4 C5 C6 122.2(5) . .
C5 C6 C1 118.3(5) . .
C5 C6 C11 120.1(5) . .
C1 C6 C11 121.6(4) . .
C10 C7 C9 111.7(5) . .
C10 C7 C8 106.1(5) . .
C9 C7 C8 106.7(5) . .
C10 C7 C2 109.6(4) . .
C9 C7 C2 110.2(5) . .
C8 C7 C2 112.4(5) . .
C13 C11 C6 110.6(4) . .
C13 C11 C14 111.0(4) . .
C6 C11 C14 110.9(4) . .
C13 C11 C12 106.3(5) . .
C6 C11 C12 111.9(4) . .
C14 C11 C12 106.0(4) . .
O2 C15 C16 120.5(4) . .
O2 C15 C20 120.3(4) . .
C16 C15 C20 119.2(4) . .
C17 C16 C15 118.9(5) . .
C17 C16 C21 119.0(5) . .
C15 C16 C21 122.2(4) . .
C18 C17 C16 121.9(5) . .
C19 C18 C17 119.2(5) . .
C18 C19 C20 122.7(5) . .
C19 C20 C15 118.1(5) . .
C19 C20 C25 119.4(4) . .
C15 C20 C25 122.5(4) . .
C22 C21 C16 112.5(5) . .
C22 C21 C23 105.9(4) . .
C16 C21 C23 111.6(4) . .
C22 C21 C24 106.3(4) . .
C16 C21 C24 109.5(4) . .
C23 C21 C24 110.9(5) . .
C27 C25 C28 106.6(4) . .
C27 C25 C20 113.2(4) . .
C28 C25 C20 109.0(4) . .
C27 C25 C26 106.5(5) . .
C28 C25 C26 110.6(4) . .
C20 C25 C26 110.8(4) . .
O3 C29 C30 104.7(4) . .
C29 C30 C31 101.7(4) . .
C32 C31 C30 103.8(4) . .
O3 C32 C31 105.6(4) . .
O4 C33 C34 106.0(5) . .
C35 C34 C33 105.4(5) . .
C34 C35 C36 104.7(5) . .
O4 C36 C35 103.5(5) . .
C37 O5 C40 108.0(10) . .
O5 C37 C38 111.6(12) . .
C37 C38 C39 105.5(11) . .
C40 C39 C38 104.9(8) . .
O5 C40 C39 107.5(8) . .
C41 O6 C44 108.4(16) . .
O6 C41 C42 111.4(18) . .
C43 C42 C41 105.6(15) . .
C42 C43 C44 107.9(13) . .
O6 C44 C43 104.1(13) . .

loop_
_geom_bond_atom_site_label_1
_geom_bond_atom_site_label_2
_geom_bond_distance
_geom_bond_site_symmetry_2
Nd1 O2 2.230(3) .
Nd1 O1 2.234(3) .
Nd1 N1 2.397(4) 2_556
Nd1 N1 2.401(4) .
Nd1 O3 2.505(3) .
Nd1 O4 2.582(3) .
O1 C1 1.343(5) .
O2 C15 1.337(5) .
O3 C29 1.457(6) .
O3 C32 1.465(5) .
O4 C33 1.440(6) .
O4 C36 1.450(6) .
N1 N1 1.242(7) 2_556
N1 Nd1 2.397(4) 2_556
C1 C2 1.422(7) .
C1 C6 1.435(7) .
C2 C3 1.391(7) .
C2 C7 1.543(7) .
C3 C4 1.375(9) .
C4 C5 1.384(9) .
C5 C6 1.387(7) .
C6 C11 1.533(7) .
C7 C10 1.527(8) .
C7 C9 1.537(8) .
C7 C8 1.542(7) .
C11 C13 1.529(7) .
C11 C14 1.533(7) .
C11 C12 1.543(7) .
C15 C16 1.424(7) .
C15 C20 1.435(7) .
C16 C17 1.392(7) .
C16 C21 1.537(7) .
C17 C18 1.382(8) .
C18 C19 1.372(8) .
C19 C20 1.392(7) .
C20 C25 1.537(7) .
C21 C22 1.536(7) .
C21 C23 1.537(7) .
C21 C24 1.538(7) .
C25 C27 1.532(7) .
C25 C28 1.535(7) .
C25 C26 1.537(7) .
C29 C30 1.498(7) .
C30 C31 1.514(8) .
C31 C32 1.512(8) .
C33 C34 1.509(8) .
C34 C35 1.494(10) .
C35 C36 1.509(8) .
O5 C37 1.335(14) .
O5 C40 1.407(11) .
C37 C38 1.413(15) .
C38 C39 1.466(13) .
C39 C40 1.456(12) .
O6 C41 1.32(2) .
O6 C44 1.383(16) .
C41 C42 1.42(2) .
C42 C43 1.345(16) .
C43 C44 1.497(17) .
